data_1000260
loop_
_publ_author_name
'Lacorre, P'
'Pannetier, J'
'Averdunk, F'
'Hoppe, R'
'Ferey, G'

_publ_section_title
;
Crystal and Magnetic Structures of Li Co F~4~: The First Compound with
a Dirutile Structure
;
_journal_coden_ASTM JSSCBI
_journal_name_full 'Journal of Solid State Chemistry'
_journal_page_first 1
_journal_page_last 11
_journal_paper_doi 10.1016/0022-4596(89)90243-0
_journal_volume 79
_journal_year 1989
_chemical_formula_structural 'Li Co F4'
_chemical_formula_sum 'Co F4 Li'
_chemical_name_systematic 'Lithium cobalt(III) fluoride'
_space_group_IT_number 14
_symmetry_cell_setting monoclinic
_symmetry_Int_Tables_number 14
_symmetry_space_group_name_Hall '-P 2ybc'
_symmetry_space_group_name_H-M 'P 1 21/c 1'
_cell_angle_alpha 90
_cell_angle_beta 114.117(8)
_cell_angle_gamma 90
_cell_formula_units_Z 2
_cell_length_a 5.4354(7)
_cell_length_b 4.6527(6)
_cell_length_c 5.5392(7)
_cell_volume 127.9
_refine_ls_R_factor_all 0.0732
_cod_database_code 1000260

loop_
_symmetry_equiv_pos_as_xyz
x,y,z
-x,1/2+y,1/2-z
-x,-y,-z
x,1/2-y,1/2+z

loop_
_atom_site_label
_atom_site_type_symbol
_atom_site_symmetry_multiplicity
_atom_site_Wyckoff_symbol
_atom_site_fract_x
_atom_site_fract_y
_atom_site_fract_z
_atom_site_occupancy
_atom_site_attached_hydrogens
_atom_site_calc_flag
Li1 Li1+ 2 b 0.5 0.5 0. 1. 0 d
Co1 Co3+ 2 a 0. 0. 0. 1. 0 d
F1 F1- 4 e 0.8532(9) 0.7948(12) 0.6684(9) 1. 0 d
F2 F1- 4 e 0.3246(9) 0.6853(10) 0.6213(11) 1. 0 d

loop_
_atom_type_symbol
_atom_type_oxidation_number
Li1+ 1.000
Co3+ 3.000
F1- -1.000
